data_7133577
loop_
_publ_author_name
'Lu, Chen'
'Hong, Qin-Long'
'Zhang, Hai-Xia'
'Zhang, Jian'

_publ_section_title
;
 Enhancing CO<sub>2</sub> electroreduction to ethylene <i>via</i>
 microenvironment regulation in boron-imidazolate frameworks.
;
_journal_issue 74
_journal_name_full 'Chemical communications (Cambridge, England)'
_journal_page_first 10204
_journal_page_last 10207
_journal_paper_doi 10.1039/d4cc02928c
_journal_volume 60
_journal_year 2024
_chemical_formula_moiety 'C17 H19 B Cu N6 O2 S'
_chemical_formula_sum 'C17 H19 B Cu N6 O2 S'
_chemical_formula_weight 445.98
_space_group_crystal_system monoclinic
_space_group_IT_number 9
_space_group_name_Hall 'I -2ya'
_space_group_name_H-M_alt 'I 1 a 1'
_atom_sites_solution_hydrogens geom
_atom_sites_solution_primary dual
_audit_creation_date 2023-05-12
_audit_creation_method
;
Olex2 1.2
(compiled 2017.08.10 svn.r3458 for OlexSys, GUI svn.r5381)
;
_audit_update_record
;
2024-06-13 deposited with the CCDC.	2024-08-22 downloaded from the CCDC.
;
_cell_angle_alpha 90
_cell_angle_beta 94.7990(10)
_cell_angle_gamma 90
_cell_formula_units_Z 4
_cell_length_a 12.9474(2)
_cell_length_b 8.91440(10)
_cell_length_c 17.0439(3)
_cell_measurement_reflns_used 10783
_cell_measurement_temperature 100.0(3)
_cell_measurement_theta_max 60.0400
_cell_measurement_theta_min 4.5280
_cell_volume 1960.28(5)
_computing_cell_refinement 'CrysAlisPro 1.171.42.84a (Rigaku OD, 2023)'
_computing_data_collection 'CrysAlisPro 1.171.42.84a (Rigaku OD, 2023)'
_computing_data_reduction 'CrysAlisPro 1.171.42.84a (Rigaku OD, 2023)'
_computing_molecular_graphics 'Olex2 (Dolomanov et al., 2009)'
_computing_publication_material 'Olex2 (Dolomanov et al., 2009)'
_computing_structure_refinement 'ShelXL (Sheldrick, 2015)'
_computing_structure_solution 'ShelXT (Sheldrick, 2015)'
_diffrn_ambient_environment N~2~
_diffrn_ambient_temperature 100.0(3)
_diffrn_detector 'Hybrid Pixel Array Detector'
_diffrn_detector_area_resol_mean 10.0000
_diffrn_detector_type HyPix
_diffrn_measured_fraction_theta_full 0.996
_diffrn_measured_fraction_theta_max 0.996
_diffrn_measurement_details
;
List of Runs (angles in degrees, time in seconds):

  # Type    Start    End  Width  t~exp~   \w     \q     \k     \f   Frames
#--------------------------------------------------------------------------
  1  \w      3.00 106.00   0.50    0.05    --   76.35 -99.00-150.00  206
  2  \w      2.00 105.00   0.50    0.05    --   76.35 -77.00-120.00  206
  3  \w     20.00 111.00   0.50    0.05    --   76.35-125.00  60.00  182
  4  \w     20.00 111.00   0.50    0.05    --   76.35-125.00 120.00  182
  5  \w      2.00  96.00   0.50    0.05    --   76.35 -57.00 120.00  188
  6  \w      2.00  96.00   0.50    0.05    --   76.35 -57.00  60.00  188
  7  \w     -1.00  71.00   0.50    0.05    --   76.35 -38.00   0.00  144
  8  \w     -1.00  71.00   0.50    0.05    --   76.35 -38.00 -30.00  144
  9  \w     53.00 154.00   0.50    0.05    --   76.35  38.00 -60.00  202
 10  \w     48.00 151.00   0.50    0.05    --   76.35  77.00-180.00  206
 11  \w     54.00 151.00   0.50    0.05    --   76.35  57.00-120.00  194
 12  \w     48.00 151.00   0.50    0.05    --   76.35  77.00 120.00  206
 13  \w    -71.00  -1.00   0.50    0.05    --  -78.22  38.00-120.00  140
 14  \w   -112.00 -20.00   0.50    0.05    --  -78.22 125.00   0.00  184
 15  \w   -112.00 -20.00   0.50    0.05    --  -78.22 125.00-120.00  184
 16  \w    -71.00  -1.00   0.50    0.05    --  -78.22  38.00 -60.00  140
 17  \w     -8.00  38.00   0.50    0.05    --   -0.94 -99.00 -60.00   92
 18  \w     -8.00  38.00   0.50    0.05    --   -0.94 -99.00 -90.00   92
 19  \w     -8.00  38.00   0.50    0.05    --   -0.94 -99.00  60.00   92
 20  \w    -74.00  28.00   0.50    0.05    --   -0.94 -77.00  90.00  204
 21  \w    -74.00  28.00   0.50    0.05    --   -0.94 -77.00 150.00  204
 22  \w   -152.00 -49.00   0.50    0.05    --  -78.22 -77.00  30.00  206
 23  \w   -152.00 -55.00   0.50    0.05    --  -78.22 -57.00  90.00  194
 24  \w    -74.00  21.00   0.50    0.05    --   -0.94 -57.00-150.00  190
 25  \w   -150.00 -79.00   0.50    0.05    --  -78.22-125.00-180.00  142
 26  \w   -152.00 -88.00   0.50    0.05    --  -78.22 -99.00-180.00  128
 27  \w   -152.00 -88.00   0.50    0.05    --  -78.22 -99.00-150.00  128
;
_diffrn_measurement_device 'four-circle diffractometer'
_diffrn_measurement_device_type 'ROD, Synergy Custom system, HyPix'
_diffrn_measurement_method '\w scans'
_diffrn_orient_matrix_type 'CrysAlisPro convention (1999,Acta A55,543-557)'
_diffrn_orient_matrix_UB_11 0.0937090000
_diffrn_orient_matrix_UB_12 -0.0642398000
_diffrn_orient_matrix_UB_13 0.0024589000
_diffrn_orient_matrix_UB_21 -0.0406058000
_diffrn_orient_matrix_UB_22 -0.1291746000
_diffrn_orient_matrix_UB_23 0.0232274000
_diffrn_orient_matrix_UB_31 -0.0185461000
_diffrn_orient_matrix_UB_32 -0.0419825000
_diffrn_orient_matrix_UB_33 -0.0752971000
_diffrn_radiation_monochromator mirror
_diffrn_radiation_probe x-ray
_diffrn_radiation_type GaK\a
_diffrn_radiation_wavelength 1.3405
_diffrn_reflns_av_R_equivalents 0.0564
_diffrn_reflns_av_unetI/netI 0.0411
_diffrn_reflns_Laue_measured_fraction_full 0.996
_diffrn_reflns_Laue_measured_fraction_max 0.996
_diffrn_reflns_limit_h_max 16
_diffrn_reflns_limit_h_min -16
_diffrn_reflns_limit_k_max 11
_diffrn_reflns_limit_k_min -11
_diffrn_reflns_limit_l_max 18
_diffrn_reflns_limit_l_min -21
_diffrn_reflns_number 16234
_diffrn_reflns_point_group_measured_fraction_full 0.941
_diffrn_reflns_point_group_measured_fraction_max 0.938
_diffrn_reflns_theta_full 53.543
_diffrn_reflns_theta_max 56.886
_diffrn_reflns_theta_min 4.527
_diffrn_source 'micro-focus metaljet'
_exptl_absorpt_coefficient_mu 6.795
_exptl_absorpt_correction_T_max 0.361
_exptl_absorpt_correction_T_min 0.245
_exptl_absorpt_correction_type multi-scan
_exptl_absorpt_process_details
;
CrysAlisPro 1.171.42.84a (Rigaku Oxford Diffraction, 2023)
Empirical absorption correction using spherical harmonics,
implemented in SCALE3 ABSPACK scaling algorithm.
;
_exptl_crystal_colour 'clear bluish blue'
_exptl_crystal_colour_lustre clear
_exptl_crystal_colour_modifier bluish
_exptl_crystal_colour_primary blue
_exptl_crystal_density_diffrn 1.511
_exptl_crystal_description block
_exptl_crystal_F_000 916
_exptl_crystal_size_max 0.3
_exptl_crystal_size_mid 0.2
_exptl_crystal_size_min 0.15
_refine_diff_density_max 0.854
_refine_diff_density_min -0.284
_refine_diff_density_rms 0.096
_refine_ls_abs_structure_details
;
 Classical Flack method preferred over Parsons because s.u. lower.
;
_refine_ls_abs_structure_Flack -0.010(5)
_refine_ls_extinction_method none
_refine_ls_goodness_of_fit_ref 1.054
_refine_ls_hydrogen_treatment constr
_refine_ls_matrix_type full
_refine_ls_number_parameters 258
_refine_ls_number_reflns 3732
_refine_ls_number_restraints 2
_refine_ls_restrained_S_all 1.054
_refine_ls_R_factor_all 0.0518
_refine_ls_R_factor_gt 0.0496
_refine_ls_shift/su_max 0.000
_refine_ls_shift/su_mean 0.000
_refine_ls_structure_factor_coef Fsqd
_refine_ls_weighting_details 'w=1/[\s^2^(Fo^2^)+(0.0923P)^2^+0.0598P] where P=(Fo^2^+2Fc^2^)/3'
_refine_ls_weighting_scheme calc
_refine_ls_wR_factor_gt 0.1197
_refine_ls_wR_factor_ref 0.1209
_reflns_Friedel_coverage 0.881
_reflns_Friedel_fraction_full 0.886
_reflns_Friedel_fraction_max 0.880
_reflns_number_gt 3561
_reflns_number_total 3732
_reflns_threshold_expression 'I > 2\s(I)'
_cod_data_source_file d4cc02928c2.cif
_cod_data_source_block ar14-33
_cod_depositor_comments 'Adding full bibliography for 7133576--7133579.cif.'
_cod_original_sg_symbol_H-M 'I a'
_cod_database_code 7133577
_shelx_shelxl_version_number 2018/3
_chemical_oxdiff_formula 'C N O B S Cu'
_shelx_space_group_comment
;
The symmetry employed for this shelxl refinement is uniquely defined
by the following loop, which should always be used as a source of
symmetry information in preference to the above space-group names.
They are only intended as comments.
;
_shelx_estimated_absorpt_t_max 0.429
_shelx_estimated_absorpt_t_min 0.235
_diffrn_oxdiff_digest_frames
;
01b5232dd3698e17f53841f518ea95c4dd04568aeaf
;
_reflns_odcompleteness_completeness 100.00
_reflns_odcompleteness_iscentric 1
_reflns_odcompleteness_theta 56.82
_olex2_refinement_description
;
1. Fixed Uiso
 At 1.2 times of:
  All B(H) groups, All C(H) groups, All C(H,H) groups
 At 1.5 times of:
  All C(H,H,H) groups
2. Shared sites
{S1, C18}
{S2, C17}
3. Uiso/Uaniso restraints and constraints
Uanis(S1) = Uanis(C18)
Uanis(S2) = Uanis(C17)
4. Others
 Sof(H14A)=Sof(C18)=Sof(H18)=1-FVAR(1)
 Sof(S1)=Sof(H14)=FVAR(1)
 Sof(H16A)=Sof(C17)=Sof(H17)=1-FVAR(2)
 Sof(S2)=Sof(H16)=FVAR(2)
5.a Ternary CH refined with riding coordinates:
 B1(H1)
5.b Aromatic/amide H refined with riding coordinates:
 C2(H2), C4(H4), C6(H6), C7(H7), C8(H8), C10(H10), C14(H14), C14(H14A),
 C16(H16), C16(H16A), C17(H17), C18(H18)
5.c Idealised Me refined as rotating group:
 C9(H9A,H9B,H9C), C13(H13A,H13B,H13C), C15(H15A,H15B,H15C)
;
_olex2_submission_special_instructions 'No special instructions were received'
_oxdiff_exptl_absorpt_empirical_details
;
Empirical correction (ABSPACK) includes:
- Absorption correction using spherical harmonics
- Frame scaling
;
_oxdiff_exptl_absorpt_empirical_full_max 1.991
_oxdiff_exptl_absorpt_empirical_full_min 0.563

loop_
_space_group_symop_operation_xyz
'x, y, z'
'x+1/2, -y, z'
'x+1/2, y+1/2, z+1/2'
'x+1, -y+1/2, z+1/2'

loop_
_atom_site_label
_atom_site_type_symbol
_atom_site_fract_x
_atom_site_fract_y
_atom_site_fract_z
_atom_site_U_iso_or_equiv
_atom_site_adp_type
_atom_site_occupancy
_atom_site_site_symmetry_order
_atom_site_calc_flag
_atom_site_refinement_flags_posn
_atom_site_refinement_flags_adp
_atom_site_refinement_flags_occupancy
_atom_site_disorder_assembly
_atom_site_disorder_group
Cu1 Cu 0.58515(4) 0.44605(7) 0.72959(4) 0.0161(2) Uani 1 1 d . . . . .
S1 S 0.43684(14) 0.03530(18) 0.56575(11) 0.0243(8) Uani 0.695(14) 1 d . . P A 1
S2 S 0.2638(2) 0.1569(3) 0.6145(2) 0.0286(14) Uani 0.301(14) 1 d . . P A 1
O1 O 0.5462(3) 0.2653(4) 0.6630(2) 0.0205(8) Uani 1 1 d . . . . .
O2 O 0.4055(3) 0.3806(4) 0.6997(2) 0.0240(8) Uani 1 1 d . . . . .
N1 N 0.6001(4) 0.5563(4) 0.6311(3) 0.0195(9) Uani 1 1 d . . . . .
N2 N 0.6062(3) 0.1839(5) 0.3231(3) 0.0187(9) Uani 1 1 d . . . . .
N3 N 0.6251(3) 0.5825(5) 0.5044(3) 0.0178(9) Uani 1 1 d . . . . .
N4 N 0.5761(3) 0.8680(5) 0.2917(3) 0.0190(9) Uani 1 1 d . . . . .
N5 N 0.6098(3) 0.6629(4) 0.3629(3) 0.0173(9) Uani 1 1 d . . . . .
N6 N 0.6275(3) 0.3890(5) 0.3969(3) 0.0180(9) Uani 1 1 d . . . . .
C1 C 0.6563(4) 0.5142(6) 0.5729(3) 0.0166(10) Uani 1 1 d . . . . .
C2 C 0.5443(4) 0.6758(6) 0.5212(3) 0.0200(10) Uani 1 1 d . . . . .
H2 H 0.506027 0.739774 0.484916 0.024 Uiso 1 1 calc R . . . .
C3 C 0.6499(4) 0.3199(6) 0.3303(3) 0.0183(10) Uani 1 1 d . . . . .
C4 C 0.4867(4) 0.7825(6) 0.2911(3) 0.0218(11) Uani 1 1 d . . . . .
H4 H 0.421496 0.808086 0.264738 0.026 Uiso 1 1 calc R . . . .
C5 C 0.6489(4) 0.7923(6) 0.3356(3) 0.0170(10) Uani 1 1 d . . . . .
C6 C 0.5296(4) 0.6599(6) 0.5981(3) 0.0212(11) Uani 1 1 d . . . . .
H6 H 0.479082 0.711383 0.625223 0.025 Uiso 1 1 calc R . . . .
C7 C 0.5070(4) 0.6574(6) 0.3339(3) 0.0220(11) Uani 1 1 d . . . . .
H7 H 0.459295 0.579418 0.342519 0.026 Uiso 1 1 calc R . . . .
C8 C 0.5533(5) 0.1666(6) 0.3896(3) 0.0237(11) Uani 1 1 d . . . . .
H8 H 0.514949 0.080105 0.401825 0.028 Uiso 1 1 calc R . . . .
C9 C 0.7575(4) 0.8428(6) 0.3500(4) 0.0251(12) Uani 1 1 d . . . . .
H9A H 0.799346 0.796936 0.311137 0.038 Uiso 1 1 calc GR . . . .
H9B H 0.784686 0.812627 0.403080 0.038 Uiso 1 1 calc GR . . . .
H9C H 0.760451 0.952234 0.345433 0.038 Uiso 1 1 calc GR . . . .
C10 C 0.5643(4) 0.2908(6) 0.4347(3) 0.0214(10) Uani 1 1 d . . . . .
H10 H 0.534589 0.308063 0.483031 0.026 Uiso 1 1 calc R . . . .
C11 C 0.3836(4) 0.1642(6) 0.6194(3) 0.0218(11) Uani 1 1 d . . . . .
C12 C 0.4476(4) 0.2781(5) 0.6640(3) 0.0187(10) Uani 1 1 d . . . . .
C13 C 0.7131(5) 0.3907(6) 0.2702(3) 0.0248(11) Uani 1 1 d . . . . .
H13A H 0.735750 0.313179 0.234677 0.037 Uiso 1 1 calc GR . . . .
H13B H 0.773846 0.440041 0.296948 0.037 Uiso 1 1 calc GR . . . .
H13C H 0.670808 0.465104 0.239797 0.037 Uiso 1 1 calc GR . . . .
C14 C 0.3270(6) -0.0431(6) 0.5350(4) 0.0322(14) Uani 1 1 d . . . . .
H14 H 0.322233 -0.127636 0.500908 0.039 Uiso 0.695(14) 1 calc R . P A 1
H14A H 0.322233 -0.127636 0.500908 0.039 Uiso 0.305(14) 1 calc R . P A 2
C15 C 0.7436(4) 0.4047(6) 0.5831(3) 0.0217(11) Uani 1 1 d . . . . .
H15A H 0.789329 0.431871 0.629666 0.033 Uiso 1 1 calc GR . . . .
H15B H 0.782844 0.406651 0.536420 0.033 Uiso 1 1 calc GR . . . .
H15C H 0.715828 0.303693 0.589978 0.033 Uiso 1 1 calc GR . . . .
C16 C 0.2428(5) 0.0236(7) 0.5626(4) 0.0363(16) Uani 1 1 d . . . . .
H16 H 0.174473 -0.012644 0.549638 0.044 Uiso 0.301(14) 1 calc R . P A 1
H16A H 0.174473 -0.012644 0.549638 0.044 Uiso 0.699(14) 1 calc R . P A 2
C17 C 0.2638(2) 0.1569(3) 0.6145(2) 0.0286(14) Uani 0.699(14) 1 d . . P A 2
H17 H 0.216286 0.220336 0.638167 0.034 Uiso 0.699(14) 1 calc R . P A 2
C18 C 0.43684(14) 0.03530(18) 0.56575(11) 0.0243(8) Uani 0.305(14) 1 d . . P A 2
H18 H 0.506638 0.014353 0.556221 0.029 Uiso 0.305(14) 1 calc R . P A 2
B1 B 0.6628(5) 0.5501(6) 0.4220(4) 0.0163(11) Uani 1 1 d . . . . .
H1 H 0.739921 0.559302 0.423406 0.020 Uiso 1 1 calc R . . . .

loop_
_atom_site_aniso_label
_atom_site_aniso_U_11
_atom_site_aniso_U_22
_atom_site_aniso_U_33
_atom_site_aniso_U_23
_atom_site_aniso_U_13
_atom_site_aniso_U_12
Cu1 0.0214(4) 0.0128(3) 0.0143(4) -0.0005(3) 0.0030(3) 0.0006(3)
S1 0.0269(12) 0.0180(10) 0.0291(12) -0.0043(7) 0.0077(7) -0.0035(6)
S2 0.032(2) 0.0217(18) 0.033(2) 0.0001(12) 0.0065(13) -0.0044(11)
O1 0.0222(17) 0.0182(18) 0.0212(19) -0.0004(15) 0.0032(14) -0.0015(14)
O2 0.0245(19) 0.0228(19) 0.025(2) -0.0010(16) 0.0043(15) 0.0007(15)
N1 0.021(2) 0.016(2) 0.021(2) 0.0010(17) 0.0013(18) 0.0004(16)
N2 0.025(2) 0.016(2) 0.015(2) 0.0012(16) 0.0038(18) 0.0000(17)
N3 0.023(2) 0.0117(17) 0.019(2) -0.0003(16) 0.0040(18) 0.0013(16)
N4 0.022(2) 0.017(2) 0.019(2) 0.0032(17) 0.0043(18) -0.0019(17)
N5 0.023(2) 0.0137(19) 0.015(2) 0.0015(16) 0.0020(17) -0.0018(15)
N6 0.022(2) 0.015(2) 0.018(2) 0.0008(16) 0.0048(17) -0.0027(16)
C1 0.022(2) 0.012(2) 0.016(2) -0.0005(19) 0.0034(19) -0.0022(18)
C2 0.022(2) 0.018(2) 0.020(3) 0.0018(19) 0.003(2) 0.0043(19)
C3 0.018(2) 0.019(2) 0.017(3) 0.0001(19) 0.000(2) 0.0004(19)
C4 0.021(2) 0.025(3) 0.019(3) 0.002(2) 0.000(2) -0.004(2)
C5 0.024(2) 0.017(2) 0.010(2) -0.0007(18) 0.0035(19) -0.0005(19)
C6 0.021(2) 0.017(2) 0.025(3) -0.002(2) 0.003(2) 0.0023(19)
C7 0.024(3) 0.021(2) 0.021(3) 0.000(2) 0.002(2) -0.006(2)
C8 0.033(3) 0.019(2) 0.019(3) 0.002(2) 0.005(2) -0.006(2)
C9 0.023(3) 0.026(3) 0.027(3) 0.002(2) 0.007(2) -0.006(2)
C10 0.031(3) 0.020(2) 0.014(2) 0.005(2) 0.008(2) -0.002(2)
C11 0.022(3) 0.020(2) 0.023(3) 0.003(2) 0.001(2) -0.0015(19)
C12 0.024(2) 0.015(2) 0.017(2) 0.0023(19) 0.002(2) -0.003(2)
C13 0.030(3) 0.024(3) 0.021(3) -0.002(2) 0.007(2) -0.004(2)
C14 0.049(4) 0.019(3) 0.029(3) -0.003(2) 0.004(3) -0.005(2)
C15 0.026(3) 0.019(2) 0.021(3) 0.001(2) 0.005(2) 0.006(2)
C16 0.028(3) 0.030(3) 0.050(4) 0.015(3) -0.004(3) -0.008(2)
C17 0.032(2) 0.0217(18) 0.033(2) 0.0001(12) 0.0065(13) -0.0044(11)
C18 0.0269(12) 0.0180(10) 0.0291(12) -0.0043(7) 0.0077(7) -0.0035(6)
B1 0.020(3) 0.013(2) 0.016(3) -0.0006(19) 0.002(2) -0.0012(19)

loop_
_atom_type_symbol
_atom_type_description
_atom_type_scat_dispersion_real
_atom_type_scat_dispersion_imag
_atom_type_scat_source
C C 0.0150 0.0070 'International Tables Vol C Tables 4.2.6.8 and 6.1.1.4'
H H 0.0000 0.0000 'International Tables Vol C Tables 4.2.6.8 and 6.1.1.4'
B B 0.0070 0.0030 'International Tables Vol C Tables 4.2.6.8 and 6.1.1.4'
Cu Cu -2.8870 3.6900 'International Tables Vol C Tables 4.2.6.8 and 6.1.1.4'
N N 0.0250 0.0140 'International Tables Vol C Tables 4.2.6.8 and 6.1.1.4'
O O 0.0410 0.0250 'International Tables Vol C Tables 4.2.6.8 and 6.1.1.4'
S S 0.2920 0.4240 'International Tables Vol C Tables 4.2.6.8 and 6.1.1.4'

loop_
_geom_angle_atom_site_label_1
_geom_angle_atom_site_label_2
_geom_angle_atom_site_label_3
_geom_angle
_geom_angle_site_symmetry_1
_geom_angle_site_symmetry_3
_geom_angle_publ_flag
O1 Cu1 O2 59.64(14) . . ?
O1 Cu1 C12 30.38(16) . . ?
O2 Cu1 C12 29.26(15) . . ?
N1 Cu1 O1 87.52(17) . . ?
N1 Cu1 O2 95.90(17) . . ?
N1 Cu1 N2 165.04(19) . 4_455 ?
N1 Cu1 N4 92.99(19) . 4_465 ?
N1 Cu1 C12 91.99(18) . . ?
N2 Cu1 O1 89.80(17) 4_455 . ?
N2 Cu1 O2 95.42(16) 4_455 . ?
N2 Cu1 N4 94.06(18) 4_455 4_465 ?
N2 Cu1 C12 93.12(17) 4_455 . ?
N4 Cu1 O1 162.06(16) 4_465 . ?
N4 Cu1 O2 102.52(16) 4_465 . ?
N4 Cu1 C12 131.75(17) 4_465 . ?
C14 S1 C11 94.8(3) . . ?
C16 S2 C11 101.4(4) . . ?
C12 O1 Cu1 97.2(3) . . ?
C12 O2 Cu1 80.0(3) . . ?
C1 N1 Cu1 126.4(3) . . ?
C1 N1 C6 105.5(5) . . ?
C6 N1 Cu1 124.8(4) . . ?
C3 N2 Cu1 129.4(4) . 4_454 ?
C3 N2 C8 105.1(4) . . ?
C8 N2 Cu1 123.6(3) . 4_454 ?
C1 N3 C2 105.6(4) . . ?
C1 N3 B1 127.2(4) . . ?
C2 N3 B1 126.8(4) . . ?
C4 N4 Cu1 123.0(4) . 4_464 ?
C5 N4 Cu1 130.8(4) . 4_464 ?
C5 N4 C4 106.0(4) . . ?
C5 N5 C7 106.4(4) . . ?
C5 N5 B1 128.2(4) . . ?
C7 N5 B1 125.0(4) . . ?
C3 N6 C10 106.2(4) . . ?
C3 N6 B1 125.1(4) . . ?
C10 N6 B1 128.6(4) . . ?
N1 C1 N3 112.0(4) . . ?
N1 C1 C15 123.6(5) . . ?
N3 C1 C15 124.4(5) . . ?
C6 C2 N3 108.0(5) . . ?
N2 C3 N6 111.9(5) . . ?
N2 C3 C13 124.6(5) . . ?
N6 C3 C13 123.5(5) . . ?
C7 C4 N4 109.0(5) . . ?
N4 C5 N5 110.8(4) . . ?
N4 C5 C9 123.8(5) . . ?
N5 C5 C9 125.4(5) . . ?
C2 C6 N1 108.9(5) . . ?
C4 C7 N5 107.7(4) . . ?
C10 C8 N2 109.9(5) . . ?
C8 C10 N6 106.9(5) . . ?
S2 C11 S1 113.7(4) . . ?
C12 C11 S1 121.2(4) . . ?
C12 C11 S2 125.0(4) . . ?
C12 C11 C17 125.0(4) . . ?
C12 C11 C18 121.2(4) . . ?
C17 C11 C18 113.7(4) . . ?
O1 C12 Cu1 52.5(2) . . ?
O1 C12 C11 116.6(5) . . ?
O2 C12 Cu1 70.7(3) . . ?
O2 C12 O1 123.1(5) . . ?
O2 C12 C11 120.2(5) . . ?
C11 C12 Cu1 169.1(4) . . ?
C16 C14 S1 113.8(5) . . ?
C16 C14 C18 113.8(5) . . ?
C14 C16 S2 116.2(5) . . ?
C14 C16 C17 116.2(5) . . ?
C16 C17 C11 101.4(4) . . ?
C14 C18 C11 94.8(3) . . ?
N3 B1 N6 108.2(4) . . ?
N5 B1 N3 108.2(4) . . ?
N5 B1 N6 108.5(4) . . ?

loop_
_geom_bond_atom_site_label_1
_geom_bond_atom_site_label_2
_geom_bond_distance
_geom_bond_site_symmetry_2
_geom_bond_publ_flag
Cu1 O1 2.010(4) . ?
Cu1 O2 2.411(4) . ?
Cu1 N1 1.968(5) . ?
Cu1 N2 1.970(4) 4_455 ?
Cu1 N4 1.976(4) 4_465 ?
Cu1 C12 2.516(5) . ?
S1 C11 1.655(6) . ?
S1 C14 1.632(7) . ?
S2 C11 1.548(6) . ?
S2 C16 1.493(8) . ?
O1 C12 1.282(7) . ?
O2 C12 1.248(7) . ?
N1 C1 1.332(7) . ?
N1 C6 1.385(7) . ?
N2 C3 1.339(7) . ?
N2 C8 1.382(7) . ?
N3 C1 1.348(7) . ?
N3 C2 1.384(7) . ?
N3 B1 1.553(7) . ?
N4 C4 1.385(7) . ?
N4 C5 1.337(7) . ?
N5 C5 1.357(6) . ?
N5 C7 1.381(7) . ?
N5 B1 1.543(7) . ?
N6 C3 1.345(7) . ?
N6 C10 1.393(7) . ?
N6 B1 1.556(7) . ?
C1 C15 1.492(7) . ?
C2 C6 1.347(8) . ?
C3 C13 1.501(8) . ?
C4 C7 1.346(8) . ?
C5 C9 1.478(7) . ?
C8 C10 1.348(8) . ?
C11 C12 1.480(7) . ?
C11 C17 1.548(6) . ?
C11 C18 1.655(6) . ?
C14 C16 1.360(10) . ?
C14 C18 1.632(7) . ?
C16 C17 1.493(8) . ?
